data_1514848
loop_
_publ_author_name
'Moore, Jared T.'
'Soldi, Cristian'
'Fettinger, James C.'
'Shaw, Jared T.'

_publ_section_title
;
 Catalytic Alkene Cyclization Reactions for the Stereoselective Synthesis
 of Complex &quot;Terpenoid-like&quot; Heterocycles.
;
_journal_issue 1
_journal_name_full 'Chemical science (Royal Society of Chemistry : 2010)'
_journal_page_first 292
_journal_page_last 296
_journal_paper_doi 10.1039/C2SC21405A
_journal_volume 4
_journal_year 2013
_chemical_formula_moiety 'C31 H27 N3 O8 S'
_chemical_formula_sum 'C31 H27 N3 O8 S'
_chemical_formula_weight 601.62
_chemical_name_systematic
;
?
;
_space_group_IT_number 2
_symmetry_cell_setting triclinic
_symmetry_space_group_name_Hall '-P 1'
_symmetry_space_group_name_H-M 'P -1'
_atom_sites_solution_hydrogens geom
_atom_sites_solution_primary direct
_atom_sites_solution_secondary difmap
_audit_creation_method SHELXL-97
_cell_angle_alpha 96.6629(13)
_cell_angle_beta 90.9550(13)
_cell_angle_gamma 94.4154(13)
_cell_formula_units_Z 4
_cell_length_a 7.9323(6)
_cell_length_b 12.8416(10)
_cell_length_c 28.201(2)
_cell_measurement_reflns_used 4113
_cell_measurement_temperature 90(2)
_cell_measurement_theta_max 27.51
_cell_measurement_theta_min 2.18
_cell_volume 2843.8(4)
_computing_cell_refinement 'SAINT (7.68A) (Bruker, 2009)'
_computing_data_collection 'Apex2 (2010-11.3) (Bruker, 2010)'
_computing_data_reduction 'SAINT (7.68A) (Bruker, 2009)'
_computing_molecular_graphics 'Bruker SHELXTL'
_computing_publication_material 'Bruker SHELXTL'
_computing_structure_refinement 'SHELXL-97 (Sheldrick, 2008)'
_computing_structure_solution 'SHELXS-97 (Sheldrick, 2008)'
_diffrn_ambient_temperature 90(2)
_diffrn_measured_fraction_theta_full 0.961
_diffrn_measured_fraction_theta_max 0.961
_diffrn_measurement_device_type 'Bruker APEX-II CCD'
_diffrn_measurement_method '\f and \w scans'
_diffrn_radiation_monochromator graphite
_diffrn_radiation_source 'fine-focus sealed tube'
_diffrn_radiation_type MoK\a
_diffrn_radiation_wavelength 0.71073
_diffrn_reflns_av_R_equivalents 0.0000
_diffrn_reflns_av_sigmaI/netI 0.0310
_diffrn_reflns_limit_h_max 10
_diffrn_reflns_limit_h_min -10
_diffrn_reflns_limit_k_max 16
_diffrn_reflns_limit_k_min -16
_diffrn_reflns_limit_l_max 36
_diffrn_reflns_limit_l_min 0
_diffrn_reflns_number 12572
_diffrn_reflns_theta_full 27.50
_diffrn_reflns_theta_max 27.50
_diffrn_reflns_theta_min 1.68
_exptl_absorpt_coefficient_mu 0.172
_exptl_absorpt_correction_T_max 0.9847
_exptl_absorpt_correction_T_min 0.9494
_exptl_absorpt_correction_type multi-scan
_exptl_absorpt_process_details 'TWINABS V2008/4 (Sheldrick, 2008)'
_exptl_crystal_colour Yellow
_exptl_crystal_density_diffrn 1.405
_exptl_crystal_density_method 'not measured'
_exptl_crystal_description Plate
_exptl_crystal_F_000 1256
_exptl_crystal_size_max 0.31
_exptl_crystal_size_mid 0.25
_exptl_crystal_size_min 0.09
_refine_diff_density_max 0.389
_refine_diff_density_min -0.338
_refine_diff_density_rms 0.051
_refine_ls_extinction_method none
_refine_ls_goodness_of_fit_ref 1.022
_refine_ls_hydrogen_treatment constr
_refine_ls_matrix_type full
_refine_ls_number_parameters 781
_refine_ls_number_reflns 12572
_refine_ls_number_restraints 0
_refine_ls_restrained_S_all 1.022
_refine_ls_R_factor_all 0.0519
_refine_ls_R_factor_gt 0.0393
_refine_ls_shift/su_max 0.000
_refine_ls_shift/su_mean 0.000
_refine_ls_structure_factor_coef Fsqd
_refine_ls_weighting_details 'calc w=1/[\s^2^(Fo^2^)+(0.0424P)^2^+1.8232P] where P=(Fo^2^+2Fc^2^)/3'
_refine_ls_weighting_scheme calc
_refine_ls_wR_factor_gt 0.0919
_refine_ls_wR_factor_ref 0.0969
_reflns_number_gt 10453
_reflns_number_total 12572
_reflns_threshold_expression >2sigma(I)
_cod_data_source_file c2sc21405a.txt
_cod_data_source_block jf2117f
_cod_depositor_comments
;
The following automatic conversions were performed:

'_symmetry_cell_setting' value 'Triclinic' changed to 'triclinic'
according to
/usr/data/users/saulius/automatic-downloads/retrospective/RSC/lib/dictionaries/cif_core.dic
dictionary named 'cif_core.dic' version 2.4.2 from 2011-04-26.

Automatic conversion script
Id: cif_fix_values 2281 2013-09-26 08:29:07Z andrius 
;
_cod_database_code 1514848

loop_
_symmetry_equiv_pos_as_xyz
'x, y, z'
'-x, -y, -z'

loop_
_atom_site_label
_atom_site_type_symbol
_atom_site_fract_x
_atom_site_fract_y
_atom_site_fract_z
_atom_site_U_iso_or_equiv
_atom_site_adp_type
_atom_site_occupancy
_atom_site_symmetry_multiplicity
_atom_site_calc_flag
_atom_site_refinement_flags
S1 S 0.67893(5) 0.09314(3) 0.008312(14) 0.01841(9) Uani 1 1 d .
C1 C 0.89273(18) 0.14915(12) 0.02635(5) 0.0149(3) Uani 1 1 d .
H1 H 0.9625 0.1508 -0.0028 0.018 Uiso 1 1 calc R
C2 C 0.96742(19) 0.07597(12) 0.05844(5) 0.0162(3) Uani 1 1 d .
H2A H 0.9668 0.0043 0.0411 0.019 Uiso 1 1 calc R
H2B H 1.0861 0.1013 0.0673 0.019 Uiso 1 1 calc R
N2 N 0.86725(16) 0.07288(10) 0.10180(4) 0.0147(2) Uani 1 1 d .
C3 C 0.83870(18) 0.17172(11) 0.12783(5) 0.0143(3) Uani 1 1 d .
C4 C 0.81862(19) 0.18113(12) 0.17754(5) 0.0171(3) Uani 1 1 d .
H4 H 0.8257 0.1214 0.1942 0.021 Uiso 1 1 calc R
C5 C 0.7886(2) 0.27706(12) 0.20216(5) 0.0183(3) Uani 1 1 d .
O5 O 0.76183(17) 0.29297(9) 0.25035(4) 0.0269(3) Uani 1 1 d .
C6 C 0.78680(19) 0.36708(12) 0.17846(5) 0.0162(3) Uani 1 1 d .
O6 O 0.76722(14) 0.46270(8) 0.20444(4) 0.0196(2) Uani 1 1 d .
C7 C 0.81806(18) 0.35819(12) 0.12990(5) 0.0156(3) Uani 1 1 d .
O7 O 0.81738(14) 0.44448(8) 0.10494(4) 0.0187(2) Uani 1 1 d .
C8 C 0.84229(18) 0.26102(12) 0.10362(5) 0.0144(3) Uani 1 1 d .
C9 C 0.89387(18) 0.26128(11) 0.05200(5) 0.0146(3) Uani 1 1 d .
H9 H 0.8102 0.2996 0.0352 0.018 Uiso 1 1 calc R
C10 C 0.62939(19) 0.17237(12) -0.03703(5) 0.0170(3) Uani 1 1 d .
C11 C 0.4711(2) 0.21246(13) -0.03719(6) 0.0224(3) Uani 1 1 d .
H11 H 0.3940 0.2002 -0.0126 0.027 Uiso 1 1 calc R
C12 C 0.4266(2) 0.27065(13) -0.07361(6) 0.0257(4) Uani 1 1 d .
H12 H 0.3177 0.2966 -0.0742 0.031 Uiso 1 1 calc R
C13 C 0.5397(2) 0.29089(13) -0.10892(6) 0.0258(4) Uani 1 1 d .
H13 H 0.5093 0.3317 -0.1333 0.031 Uiso 1 1 calc R
C14 C 0.6975(2) 0.25144(13) -0.10865(6) 0.0236(3) Uani 1 1 d .
H14 H 0.7753 0.2655 -0.1328 0.028 Uiso 1 1 calc R
C15 C 0.7422(2) 0.19137(13) -0.07316(6) 0.0201(3) Uani 1 1 d .
H15 H 0.8495 0.1632 -0.0735 0.024 Uiso 1 1 calc R
C16 C 0.82699(18) -0.02498(12) 0.11550(5) 0.0157(3) Uani 1 1 d .
O16 O 0.89195(14) -0.10330(8) 0.09793(4) 0.0203(2) Uani 1 1 d .
C17 C 0.68911(19) -0.03911(11) 0.15084(5) 0.0155(3) Uani 1 1 d .
C18 C 0.71572(19) -0.10273(11) 0.18671(5) 0.0163(3) Uani 1 1 d .
H18 H 0.8199 -0.1336 0.1896 0.020 Uiso 1 1 calc R
C19 C 0.58646(19) -0.11982(12) 0.21806(5) 0.0164(3) Uani 1 1 d .
N19 N 0.61614(17) -0.18389(11) 0.25707(5) 0.0208(3) Uani 1 1 d .
O19 O 0.73988(16) -0.23514(10) 0.25508(5) 0.0324(3) Uani 1 1 d .
C20 C 0.42933(19) -0.08128(12) 0.21424(5) 0.0169(3) Uani 1 1 d .
H20 H 0.3421 -0.0945 0.2359 0.020 Uiso 1 1 calc R
O20 O 0.51362(19) -0.18438(11) 0.28931(5) 0.0393(4) Uani 1 1 d .
C21 C 0.40679(18) -0.02220(12) 0.17685(5) 0.0157(3) Uani 1 1 d .
N21 N 0.23874(16) 0.01573(10) 0.16967(5) 0.0172(3) Uani 1 1 d .
O21 O 0.11840(13) -0.02523(9) 0.18935(4) 0.0220(2) Uani 1 1 d .
C22 C 0.53317(19) 0.00170(12) 0.14558(5) 0.0157(3) Uani 1 1 d .
H22 H 0.5138 0.0449 0.1212 0.019 Uiso 1 1 calc R
O22 O 0.22946(14) 0.08626(9) 0.14383(4) 0.0226(2) Uani 1 1 d .
C25 C 0.7501(4) 0.20153(15) 0.27484(7) 0.0479(6) Uani 1 1 d .
H25A H 0.6630 0.1501 0.2591 0.072 Uiso 1 1 calc R
H25B H 0.7199 0.2211 0.3081 0.072 Uiso 1 1 calc R
H25C H 0.8593 0.1706 0.2741 0.072 Uiso 1 1 calc R
C26 C 0.6079(2) 0.50404(14) 0.19725(7) 0.0267(4) Uani 1 1 d .
H26A H 0.5876 0.5067 0.1631 0.040 Uiso 1 1 calc R
H26B H 0.6090 0.5751 0.2143 0.040 Uiso 1 1 calc R
H26C H 0.5178 0.4587 0.2095 0.040 Uiso 1 1 calc R
C27 C 0.9434(2) 0.53035(13) 0.12000(6) 0.0259(4) Uani 1 1 d .
H27A H 0.9110 0.5675 0.1504 0.039 Uiso 1 1 calc R
H27B H 0.9507 0.5792 0.0957 0.039 Uiso 1 1 calc R
H27C H 1.0535 0.5024 0.1240 0.039 Uiso 1 1 calc R
C28 C 1.06812(19) 0.32033(12) 0.05005(5) 0.0176(3) Uani 1 1 d .
C29 C 1.1990(2) 0.30901(14) 0.08224(6) 0.0229(3) Uani 1 1 d .
H29 H 1.1822 0.2615 0.1055 0.028 Uiso 1 1 calc R
C30 C 1.3546(2) 0.36711(15) 0.08054(7) 0.0316(4) Uani 1 1 d .
H30 H 1.4443 0.3578 0.1020 0.038 Uiso 1 1 calc R
C31 C 1.3777(2) 0.43849(15) 0.04745(8) 0.0360(5) Uani 1 1 d .
H31 H 1.4820 0.4800 0.0471 0.043 Uiso 1 1 calc R
C32 C 1.2497(2) 0.44934(14) 0.01508(7) 0.0332(4) Uani 1 1 d .
H32 H 1.2664 0.4978 -0.0078 0.040 Uiso 1 1 calc R
C33 C 1.0961(2) 0.38952(13) 0.01585(6) 0.0243(4) Uani 1 1 d .
H33 H 1.0096 0.3959 -0.0071 0.029 Uiso 1 1 calc R
S41 S 0.19995(5) 0.38660(3) 0.485102(14) 0.01777(9) Uani 1 1 d .
C41 C 0.40761(18) 0.33753(12) 0.47403(5) 0.0154(3) Uani 1 1 d .
H41 H 0.4716 0.3403 0.5051 0.018 Uiso 1 1 calc R
C42 C 0.49969(19) 0.41153(12) 0.44272(5) 0.0152(3) Uani 1 1 d .
H42A H 0.5137 0.4836 0.4598 0.018 Uiso 1 1 calc R
H42B H 0.6134 0.3881 0.4355 0.018 Uiso 1 1 calc R
N42 N 0.40077(15) 0.41149(10) 0.39803(4) 0.0146(2) Uani 1 1 d .
C43 C 0.34988(18) 0.31122(12) 0.37241(5) 0.0144(3) Uani 1 1 d .
C44 C 0.32114(19) 0.30084(12) 0.32282(5) 0.0162(3) Uani 1 1 d .
H44 H 0.3391 0.3605 0.3060 0.019 Uiso 1 1 calc R
C45 C 0.26670(19) 0.20407(12) 0.29825(5) 0.0174(3) Uani 1 1 d .
O45 O 0.23026(16) 0.18853(9) 0.25022(4) 0.0244(3) Uani 1 1 d .
C46 C 0.24859(19) 0.11450(12) 0.32246(5) 0.0172(3) Uani 1 1 d .
O46 O 0.20241(14) 0.01744(9) 0.29729(4) 0.0211(2) Uani 1 1 d .
C47 C 0.29031(18) 0.12449(12) 0.37096(5) 0.0157(3) Uani 1 1 d .
O47 O 0.27772(14) 0.03785(8) 0.39576(4) 0.0179(2) Uani 1 1 d .
C48 C 0.33922(18) 0.22236(12) 0.39698(5) 0.0147(3) Uani 1 1 d .
C49 C 0.39578(18) 0.22460(11) 0.44882(5) 0.0143(3) Uani 1 1 d .
H49 H 0.3095 0.1815 0.4652 0.017 Uiso 1 1 calc R
C50 C 0.12046(19) 0.31885(12) 0.53241(5) 0.0174(3) Uani 1 1 d .
C51 C 0.2183(2) 0.26811(14) 0.56258(6) 0.0237(3) Uani 1 1 d .
H51 H 0.3361 0.2654 0.5577 0.028 Uiso 1 1 calc R
C52 C 0.1435(2) 0.22141(15) 0.59997(6) 0.0288(4) Uani 1 1 d .
H52 H 0.2105 0.1864 0.6204 0.035 Uiso 1 1 calc R
C53 C -0.0284(2) 0.22571(14) 0.60763(6) 0.0282(4) Uani 1 1 d .
H53 H -0.0789 0.1945 0.6334 0.034 Uiso 1 1 calc R
C54 C -0.1256(2) 0.27571(13) 0.57752(6) 0.0267(4) Uani 1 1 d .
H54 H -0.2434 0.2783 0.5826 0.032 Uiso 1 1 calc R
C55 C -0.0530(2) 0.32212(13) 0.53998(6) 0.0231(3) Uani 1 1 d .
H55 H -0.1209 0.3561 0.5194 0.028 Uiso 1 1 calc R
C56 C 0.37920(18) 0.50797(12) 0.38373(5) 0.0156(3) Uani 1 1 d .
O56 O 0.45914(14) 0.58818(9) 0.40216(4) 0.0211(2) Uani 1 1 d .
C57 C 0.24289(19) 0.52022(11) 0.34744(5) 0.0154(3) Uani 1 1 d .
C58 C 0.07534(19) 0.48267(12) 0.35388(5) 0.0160(3) Uani 1 1 d .
H58 H 0.0481 0.4383 0.3778 0.019 Uiso 1 1 calc R
C59 C -0.04935(18) 0.51201(12) 0.32441(5) 0.0153(3) Uani 1 1 d .
N59 N -0.22639(16) 0.47325(10) 0.33132(5) 0.0182(3) Uani 1 1 d .
O59 O -0.24955(14) 0.40362(9) 0.35750(4) 0.0228(2) Uani 1 1 d .
C60 C -0.01744(19) 0.57514(12) 0.28850(5) 0.0158(3) Uani 1 1 d .
H60 H -0.1058 0.5963 0.2695 0.019 Uiso 1 1 calc R
O60 O -0.33887(14) 0.51162(9) 0.31056(4) 0.0226(2) Uani 1 1 d .
C61 C 0.15082(19) 0.60559(12) 0.28194(5) 0.0157(3) Uani 1 1 d .
N61 N 0.19134(16) 0.66581(10) 0.24156(5) 0.0187(3) Uani 1 1 d .
O61 O 0.08588(16) 0.71991(11) 0.22774(5) 0.0335(3) Uani 1 1 d .
C62 C 0.28201(19) 0.58179(11) 0.31093(5) 0.0155(3) Uani 1 1 d .
H62 H 0.3955 0.6068 0.3060 0.019 Uiso 1 1 calc R
O62 O 0.32936(15) 0.65675(11) 0.22348(5) 0.0350(3) Uani 1 1 d .
C65 C 0.2385(3) 0.28037(15) 0.22586(6) 0.0364(5) Uani 1 1 d .
H65A H 0.1667 0.3319 0.2418 0.055 Uiso 1 1 calc R
H65B H 0.1988 0.2612 0.1927 0.055 Uiso 1 1 calc R
H65C H 0.3557 0.3110 0.2264 0.055 Uiso 1 1 calc R
C66 C 0.0320(2) -0.02191(14) 0.30304(7) 0.0304(4) Uani 1 1 d .
H66A H 0.0085 -0.0193 0.3371 0.046 Uiso 1 1 calc R
H66B H 0.0152 -0.0948 0.2880 0.046 Uiso 1 1 calc R
H66C H -0.0449 0.0213 0.2879 0.046 Uiso 1 1 calc R
C67 C 0.3960(2) -0.03957(13) 0.38190(6) 0.0234(3) Uani 1 1 d .
H67A H 0.3763 -0.0667 0.3482 0.035 Uiso 1 1 calc R
H67B H 0.3802 -0.0976 0.4015 0.035 Uiso 1 1 calc R
H67C H 0.5118 -0.0070 0.3866 0.035 Uiso 1 1 calc R
C68 C 0.56587(19) 0.17658(12) 0.45224(5) 0.0158(3) Uani 1 1 d .
C69 C 0.6922(2) 0.18967(13) 0.41885(6) 0.0199(3) Uani 1 1 d .
H69 H 0.6731 0.2295 0.3932 0.024 Uiso 1 1 calc R
C70 C 0.8453(2) 0.14499(14) 0.42285(6) 0.0243(3) Uani 1 1 d .
H70 H 0.9308 0.1557 0.4003 0.029 Uiso 1 1 calc R
C71 C 0.8738(2) 0.08477(14) 0.45959(6) 0.0262(4) Uani 1 1 d .
H71 H 0.9774 0.0529 0.4618 0.031 Uiso 1 1 calc R
C72 C 0.7498(2) 0.07148(13) 0.49301(6) 0.0248(4) Uani 1 1 d .
H72 H 0.7687 0.0307 0.5184 0.030 Uiso 1 1 calc R
C73 C 0.5976(2) 0.11783(13) 0.48945(6) 0.0198(3) Uani 1 1 d .
H73 H 0.5143 0.1092 0.5128 0.024 Uiso 1 1 calc R

loop_
_atom_site_aniso_label
_atom_site_aniso_U_11
_atom_site_aniso_U_22
_atom_site_aniso_U_33
_atom_site_aniso_U_23
_atom_site_aniso_U_13
_atom_site_aniso_U_12
S1 0.01689(18) 0.02137(19) 0.01645(18) 0.00408(15) -0.00273(14) -0.00389(14)
C1 0.0135(7) 0.0173(7) 0.0135(7) 0.0011(6) 0.0001(5) -0.0011(6)
C2 0.0166(7) 0.0176(7) 0.0145(7) 0.0018(6) 0.0022(6) 0.0027(6)
N2 0.0168(6) 0.0143(6) 0.0132(6) 0.0016(5) 0.0012(5) 0.0016(5)
C3 0.0119(6) 0.0150(7) 0.0155(7) 0.0007(6) -0.0002(5) 0.0005(5)
C4 0.0196(7) 0.0158(7) 0.0163(7) 0.0047(6) -0.0007(6) -0.0001(6)
C5 0.0225(8) 0.0197(8) 0.0127(7) 0.0023(6) 0.0008(6) 0.0014(6)
O5 0.0489(8) 0.0190(6) 0.0136(5) 0.0027(4) 0.0058(5) 0.0059(5)
C6 0.0171(7) 0.0146(7) 0.0165(7) -0.0004(6) -0.0008(6) 0.0018(6)
O6 0.0245(6) 0.0164(5) 0.0174(5) -0.0016(4) -0.0006(4) 0.0056(4)
C7 0.0148(7) 0.0156(7) 0.0168(7) 0.0040(6) -0.0012(6) 0.0001(6)
O7 0.0242(6) 0.0137(5) 0.0183(5) 0.0044(4) -0.0005(4) -0.0004(4)
C8 0.0133(7) 0.0168(7) 0.0129(7) 0.0023(6) -0.0012(5) -0.0010(5)
C9 0.0152(7) 0.0149(7) 0.0137(7) 0.0024(6) -0.0002(5) 0.0002(6)
C10 0.0191(7) 0.0173(7) 0.0136(7) -0.0009(6) -0.0031(6) -0.0003(6)
C11 0.0194(8) 0.0267(9) 0.0199(8) -0.0014(7) -0.0001(6) 0.0010(7)
C12 0.0240(8) 0.0240(8) 0.0289(9) -0.0013(7) -0.0069(7) 0.0079(7)
C13 0.0359(9) 0.0187(8) 0.0226(8) 0.0026(7) -0.0094(7) 0.0018(7)
C14 0.0279(9) 0.0237(8) 0.0186(8) 0.0037(7) -0.0005(7) -0.0030(7)
C15 0.0185(7) 0.0248(8) 0.0165(7) 0.0010(6) -0.0005(6) 0.0016(6)
C16 0.0141(7) 0.0169(7) 0.0159(7) 0.0019(6) -0.0031(6) 0.0006(6)
O16 0.0206(5) 0.0147(5) 0.0259(6) 0.0020(4) 0.0044(5) 0.0032(4)
C17 0.0151(7) 0.0134(7) 0.0173(7) -0.0005(6) 0.0001(6) -0.0002(6)
C18 0.0167(7) 0.0124(7) 0.0194(7) 0.0009(6) -0.0015(6) 0.0021(6)
C19 0.0196(7) 0.0134(7) 0.0161(7) 0.0024(6) -0.0014(6) 0.0012(6)
N19 0.0231(7) 0.0195(7) 0.0206(7) 0.0051(5) -0.0002(6) 0.0038(5)
O19 0.0242(6) 0.0355(7) 0.0435(8) 0.0233(6) 0.0057(6) 0.0125(5)
C20 0.0172(7) 0.0171(7) 0.0163(7) 0.0013(6) 0.0012(6) 0.0007(6)
O20 0.0531(9) 0.0474(8) 0.0245(7) 0.0173(6) 0.0172(6) 0.0264(7)
C21 0.0136(7) 0.0163(7) 0.0168(7) 0.0001(6) -0.0018(6) 0.0027(6)
N21 0.0153(6) 0.0206(7) 0.0152(6) -0.0002(5) -0.0020(5) 0.0019(5)
O21 0.0143(5) 0.0281(6) 0.0231(6) 0.0028(5) 0.0012(4) -0.0011(5)
C22 0.0168(7) 0.0142(7) 0.0158(7) 0.0013(6) -0.0010(6) 0.0000(6)
O22 0.0212(6) 0.0269(6) 0.0216(6) 0.0083(5) -0.0020(5) 0.0064(5)
C25 0.107(2) 0.0228(9) 0.0163(9) 0.0059(7) 0.0158(11) 0.0093(11)
C26 0.0245(8) 0.0216(8) 0.0337(10) -0.0018(7) -0.0003(7) 0.0078(7)
C27 0.0321(9) 0.0179(8) 0.0266(9) 0.0026(7) 0.0032(7) -0.0050(7)
C28 0.0191(7) 0.0167(7) 0.0158(7) -0.0008(6) 0.0046(6) -0.0020(6)
C29 0.0207(8) 0.0277(9) 0.0186(8) -0.0010(7) 0.0015(6) -0.0048(7)
C30 0.0213(8) 0.0388(11) 0.0298(10) -0.0105(8) 0.0040(7) -0.0067(8)
C31 0.0273(9) 0.0288(10) 0.0470(12) -0.0096(9) 0.0202(9) -0.0118(8)
C32 0.0362(10) 0.0218(9) 0.0422(11) 0.0055(8) 0.0223(9) -0.0014(8)
C33 0.0292(9) 0.0208(8) 0.0240(8) 0.0042(7) 0.0105(7) 0.0038(7)
S41 0.01682(18) 0.02037(19) 0.01698(18) 0.00400(15) 0.00190(14) 0.00402(14)
C41 0.0151(7) 0.0184(7) 0.0130(7) 0.0027(6) 0.0000(6) 0.0016(6)
C42 0.0157(7) 0.0173(7) 0.0124(7) 0.0019(6) -0.0019(6) -0.0002(6)
N42 0.0150(6) 0.0162(6) 0.0126(6) 0.0026(5) -0.0020(5) 0.0001(5)
C43 0.0120(6) 0.0163(7) 0.0147(7) 0.0017(6) 0.0002(5) 0.0011(5)
C44 0.0173(7) 0.0174(7) 0.0146(7) 0.0046(6) 0.0006(6) 0.0027(6)
C45 0.0191(7) 0.0202(8) 0.0128(7) 0.0015(6) -0.0011(6) 0.0021(6)
O45 0.0404(7) 0.0196(6) 0.0127(5) 0.0023(4) -0.0048(5) -0.0004(5)
C46 0.0187(7) 0.0166(7) 0.0155(7) -0.0005(6) 0.0003(6) 0.0003(6)
O46 0.0254(6) 0.0176(5) 0.0185(6) -0.0023(4) 0.0000(5) -0.0034(5)
C47 0.0145(7) 0.0169(7) 0.0163(7) 0.0051(6) 0.0023(6) 0.0013(6)
O47 0.0221(5) 0.0150(5) 0.0176(5) 0.0048(4) 0.0023(4) 0.0022(4)
C48 0.0124(6) 0.0176(7) 0.0142(7) 0.0022(6) 0.0010(5) 0.0020(5)
C49 0.0141(7) 0.0161(7) 0.0132(7) 0.0033(6) 0.0011(5) 0.0015(6)
C50 0.0187(7) 0.0171(7) 0.0152(7) -0.0011(6) 0.0021(6) -0.0013(6)
C51 0.0191(8) 0.0294(9) 0.0228(8) 0.0063(7) -0.0002(6) -0.0022(7)
C52 0.0283(9) 0.0345(10) 0.0241(9) 0.0106(8) -0.0003(7) -0.0037(8)
C53 0.0316(9) 0.0283(9) 0.0234(9) 0.0022(7) 0.0097(7) -0.0061(7)
C54 0.0243(8) 0.0232(8) 0.0313(9) -0.0020(7) 0.0103(7) -0.0006(7)
C55 0.0209(8) 0.0204(8) 0.0278(9) 0.0008(7) 0.0045(7) 0.0029(6)
C56 0.0136(7) 0.0190(7) 0.0144(7) 0.0029(6) 0.0020(6) 0.0008(6)
O56 0.0215(6) 0.0176(5) 0.0236(6) 0.0034(5) -0.0054(5) -0.0023(4)
C57 0.0162(7) 0.0144(7) 0.0153(7) 0.0006(6) -0.0009(6) 0.0012(6)
C58 0.0168(7) 0.0159(7) 0.0155(7) 0.0030(6) 0.0017(6) -0.0001(6)
C59 0.0128(7) 0.0163(7) 0.0163(7) 0.0008(6) 0.0020(6) -0.0002(6)
N59 0.0155(6) 0.0209(7) 0.0181(6) 0.0019(5) 0.0029(5) 0.0009(5)
O59 0.0195(6) 0.0266(6) 0.0236(6) 0.0103(5) 0.0041(5) -0.0022(5)
C60 0.0153(7) 0.0161(7) 0.0161(7) 0.0010(6) 0.0001(6) 0.0031(6)
O60 0.0152(5) 0.0311(6) 0.0227(6) 0.0060(5) 0.0013(4) 0.0041(5)
C61 0.0172(7) 0.0149(7) 0.0155(7) 0.0031(6) 0.0020(6) 0.0019(6)
N61 0.0168(6) 0.0204(7) 0.0200(7) 0.0077(5) 0.0012(5) 0.0010(5)
O61 0.0257(6) 0.0422(8) 0.0401(8) 0.0281(6) 0.0073(6) 0.0134(6)
C62 0.0135(7) 0.0148(7) 0.0183(7) 0.0029(6) 0.0020(6) 0.0004(5)
O62 0.0219(6) 0.0538(9) 0.0362(7) 0.0265(7) 0.0126(5) 0.0121(6)
C65 0.0685(14) 0.0253(9) 0.0152(8) 0.0057(7) -0.0088(9) -0.0002(9)
C66 0.0243(9) 0.0207(8) 0.0441(11) -0.0007(8) -0.0020(8) -0.0035(7)
C67 0.0281(9) 0.0184(8) 0.0247(8) 0.0037(7) 0.0020(7) 0.0059(7)
C68 0.0155(7) 0.0158(7) 0.0160(7) 0.0009(6) -0.0008(6) 0.0016(6)
C69 0.0197(8) 0.0223(8) 0.0185(8) 0.0047(6) 0.0022(6) 0.0029(6)
C70 0.0195(8) 0.0285(9) 0.0257(9) 0.0033(7) 0.0051(7) 0.0052(7)
C71 0.0200(8) 0.0281(9) 0.0314(9) 0.0036(7) -0.0019(7) 0.0091(7)
C72 0.0252(8) 0.0259(9) 0.0250(9) 0.0085(7) -0.0034(7) 0.0061(7)
C73 0.0197(7) 0.0216(8) 0.0187(8) 0.0052(6) 0.0000(6) 0.0017(6)

loop_
_atom_type_symbol
_atom_type_description
_atom_type_scat_dispersion_real
_atom_type_scat_dispersion_imag
_atom_type_scat_source
C C 0.0033 0.0016 'International Tables Vol C Tables 4.2.6.8 and 6.1.1.4'
H H 0.0000 0.0000 'International Tables Vol C Tables 4.2.6.8 and 6.1.1.4'
N N 0.0061 0.0033 'International Tables Vol C Tables 4.2.6.8 and 6.1.1.4'
O O 0.0106 0.0060 'International Tables Vol C Tables 4.2.6.8 and 6.1.1.4'
S S 0.1246 0.1234 'International Tables Vol C Tables 4.2.6.8 and 6.1.1.4'

loop_
_geom_angle_atom_site_label_1
_geom_angle_atom_site_label_2
_geom_angle_atom_site_label_3
_geom_angle
C10 S1 C1 100.79(7)
C2 C1 C9 111.03(12)
C2 C1 S1 107.29(10)
C9 C1 S1 112.28(10)
C2 C1 H1 108.7
C9 C1 H1 108.7
S1 C1 H1 108.7
N2 C2 C1 109.68(12)
N2 C2 H2A 109.7
C1 C2 H2A 109.7
N2 C2 H2B 109.7
C1 C2 H2B 109.7
H2A C2 H2B 108.2
C16 N2 C3 126.84(12)
C16 N2 C2 116.11(12)
C3 N2 C2 116.65(12)
C8 C3 C4 120.17(14)
C8 C3 N2 118.90(13)
C4 C3 N2 120.80(13)
C5 C4 C3 120.12(14)
C5 C4 H4 119.9
C3 C4 H4 119.9
O5 C5 C4 124.21(14)
O5 C5 C6 115.16(13)
C4 C5 C6 120.62(14)
C5 O5 C25 116.48(13)
O6 C6 C7 121.84(13)
O6 C6 C5 119.28(13)
C7 C6 C5 118.69(14)
C6 O6 C26 114.80(12)
O7 C7 C6 120.90(13)
O7 C7 C8 117.11(13)
C6 C7 C8 121.89(13)
C7 O7 C27 116.08(12)
C3 C8 C7 118.28(13)
C3 C8 C9 123.47(13)
C7 C8 C9 117.73(13)
C8 C9 C28 109.77(12)
C8 C9 C1 111.44(12)
C28 C9 C1 110.98(12)
C8 C9 H9 108.2
C28 C9 H9 108.2
C1 C9 H9 108.2
C11 C10 C15 119.72(14)
C11 C10 S1 118.58(12)
C15 C10 S1 121.64(12)
C10 C11 C12 119.58(15)
C10 C11 H11 120.2
C12 C11 H11 120.2
C13 C12 C11 120.57(16)
C13 C12 H12 119.7
C11 C12 H12 119.7
C12 C13 C14 119.86(15)
C12 C13 H13 120.1
C14 C13 H13 120.1
C13 C14 C15 120.21(16)
C13 C14 H14 119.9
C15 C14 H14 119.9
C14 C15 C10 120.04(15)
C14 C15 H15 120.0
C10 C15 H15 120.0
O16 C16 N2 122.42(14)
O16 C16 C17 117.97(13)
N2 C16 C17 119.47(13)
C22 C17 C18 120.29(14)
C22 C17 C16 121.33(13)
C18 C17 C16 118.12(13)
C19 C18 C17 118.41(14)
C19 C18 H18 120.8
C17 C18 H18 120.8
C20 C19 C18 123.39(14)
C20 C19 N19 117.99(13)
C18 C19 N19 118.61(13)
O19 N19 O20 123.63(14)
O19 N19 C19 118.00(13)
O20 N19 C19 118.36(13)
C19 C20 C21 115.98(14)
C19 C20 H20 122.0
C21 C20 H20 122.0
C20 C21 C22 123.48(14)
C20 C21 N21 118.05(13)
C22 C21 N21 118.47(13)
O21 N21 O22 124.72(13)
O21 N21 C21 118.11(12)
O22 N21 C21 117.17(12)
C21 C22 C17 118.33(14)
C21 C22 H22 120.8
C17 C22 H22 120.8
O5 C25 H25A 109.5
O5 C25 H25B 109.5
H25A C25 H25B 109.5
O5 C25 H25C 109.5
H25A C25 H25C 109.5
H25B C25 H25C 109.5
O6 C26 H26A 109.5
O6 C26 H26B 109.5
H26A C26 H26B 109.5
O6 C26 H26C 109.5
H26A C26 H26C 109.5
H26B C26 H26C 109.5
O7 C27 H27A 109.5
O7 C27 H27B 109.5
H27A C27 H27B 109.5
O7 C27 H27C 109.5
H27A C27 H27C 109.5
H27B C27 H27C 109.5
C33 C28 C29 118.89(15)
C33 C28 C9 119.14(14)
C29 C28 C9 121.95(14)
C28 C29 C30 120.42(16)
C28 C29 H29 119.8
C30 C29 H29 119.8
C31 C30 C29 119.81(18)
C31 C30 H30 120.1
C29 C30 H30 120.1
C32 C31 C30 120.18(16)
C32 C31 H31 119.9
C30 C31 H31 119.9
C31 C32 C33 120.11(17)
C31 C32 H32 119.9
C33 C32 H32 119.9
C32 C33 C28 120.53(17)
C32 C33 H33 119.7
C28 C33 H33 119.7
C50 S41 C41 104.31(7)
C42 C41 C49 109.82(12)
C42 C41 S41 106.54(10)
C49 C41 S41 112.54(10)
C42 C41 H41 109.3
C49 C41 H41 109.3
S41 C41 H41 109.3
N42 C42 C41 109.21(12)
N42 C42 H42A 109.8
C41 C42 H42A 109.8
N42 C42 H42B 109.8
C41 C42 H42B 109.8
H42A C42 H42B 108.3
C56 N42 C43 126.96(12)
C56 N42 C42 116.16(12)
C43 N42 C42 116.67(12)
C48 C43 C44 120.35(14)
C48 C43 N42 119.07(13)
C44 C43 N42 120.47(13)
C45 C44 C43 120.37(14)
C45 C44 H44 119.8
C43 C44 H44 119.8
O45 C45 C44 123.74(14)
O45 C45 C46 116.14(13)
C44 C45 C46 120.11(14)
C45 O45 C65 116.42(13)
O46 C46 C47 121.24(13)
O46 C46 C45 119.74(13)
C47 C46 C45 118.83(14)
C46 O46 C66 115.04(13)
O47 C47 C46 120.53(13)
O47 C47 C48 117.42(13)
C46 C47 C48 121.99(14)
C47 O47 C67 114.63(12)
C43 C48 C47 118.05(13)
C43 C48 C49 123.38(13)
C47 C48 C49 118.23(13)
C48 C49 C68 110.57(12)
C48 C49 C41 110.52(12)
C68 C49 C41 110.59(12)
C48 C49 H49 108.4
C68 C49 H49 108.4
C41 C49 H49 108.4
C51 C50 C55 119.43(15)
C51 C50 S41 124.88(12)
C55 C50 S41 115.63(12)
C50 C51 C52 119.98(16)
C50 C51 H51 120.0
C52 C51 H51 120.0
C53 C52 C51 120.40(17)
C53 C52 H52 119.8
C51 C52 H52 119.8
C54 C53 C52 119.58(16)
C54 C53 H53 120.2
C52 C53 H53 120.2
C53 C54 C55 120.63(16)
C53 C54 H54 119.7
C55 C54 H54 119.7
C54 C55 C50 119.97(16)
C54 C55 H55 120.0
C50 C55 H55 120.0
O56 C56 N42 122.12(14)
O56 C56 C57 117.27(13)
N42 C56 C57 120.37(13)
C62 C57 C58 120.34(14)
C62 C57 C56 118.57(13)
C58 C57 C56 120.53(13)
C59 C58 C57 118.15(14)
C59 C58 H58 120.9
C57 C58 H58 120.9
C58 C59 C60 123.64(14)
C58 C59 N59 118.33(13)
C60 C59 N59 118.03(13)
O60 N59 O59 124.72(13)
O60 N59 C59 118.29(12)
O59 N59 C59 116.99(12)
C61 C60 C59 115.97(14)
C61 C60 H60 122.0
C59 C60 H60 122.0
C60 C61 C62 123.53(14)
C60 C61 N61 117.67(13)
C62 C61 N61 118.80(13)
O61 N61 O62 123.87(14)
O61 N61 C61 118.59(13)
O62 N61 C61 117.53(13)
C61 C62 C57 118.22(13)
C61 C62 H62 120.9
C57 C62 H62 120.9
O45 C65 H65A 109.5
O45 C65 H65B 109.5
H65A C65 H65B 109.5
O45 C65 H65C 109.5
H65A C65 H65C 109.5
H65B C65 H65C 109.5
O46 C66 H66A 109.5
O46 C66 H66B 109.5
H66A C66 H66B 109.5
O46 C66 H66C 109.5
H66A C66 H66C 109.5
H66B C66 H66C 109.5
O47 C67 H67A 109.5
O47 C67 H67B 109.5
H67A C67 H67B 109.5
O47 C67 H67C 109.5
H67A C67 H67C 109.5
H67B C67 H67C 109.5
C73 C68 C69 118.29(14)
C73 C68 C49 119.68(13)
C69 C68 C49 122.03(13)
C70 C69 C68 120.72(15)
C70 C69 H69 119.6
C68 C69 H69 119.6
C71 C70 C69 120.34(15)
C71 C70 H70 119.8
C69 C70 H70 119.8
C70 C71 C72 119.48(15)
C70 C71 H71 120.3
C72 C71 H71 120.3
C71 C72 C73 120.11(15)
C71 C72 H72 119.9
C73 C72 H72 119.9
C68 C73 C72 121.04(15)
C68 C73 H73 119.5
C72 C73 H73 119.5

loop_
_geom_bond_atom_site_label_1
_geom_bond_atom_site_label_2
_geom_bond_distance
S1 C10 1.7807(16)
S1 C1 1.8305(15)
C1 C2 1.523(2)
C1 C9 1.534(2)
C1 H1 1.0000
C2 N2 1.4721(19)
C2 H2A 0.9900
C2 H2B 0.9900
N2 C16 1.3731(19)
N2 C3 1.4264(19)
C3 C8 1.400(2)
C3 C4 1.406(2)
C4 C5 1.381(2)
C4 H4 0.9500
C5 O5 1.3732(18)
C5 C6 1.402(2)
O5 C25 1.428(2)
C6 O6 1.3758(18)
C6 C7 1.389(2)
O6 C26 1.4284(19)
C7 O7 1.3804(18)
C7 C8 1.404(2)
O7 C27 1.4500(19)
C8 C9 1.519(2)
C9 C28 1.530(2)
C9 H9 1.0000
C10 C11 1.393(2)
C10 C15 1.398(2)
C11 C12 1.394(2)
C11 H11 0.9500
C12 C13 1.385(3)
C12 H12 0.9500
C13 C14 1.386(2)
C13 H13 0.9500
C14 C15 1.390(2)
C14 H14 0.9500
C15 H15 0.9500
C16 O16 1.2229(18)
C16 C17 1.507(2)
C17 C22 1.392(2)
C17 C18 1.395(2)
C18 C19 1.386(2)
C18 H18 0.9500
C19 C20 1.383(2)
C19 N19 1.4744(19)
N19 O19 1.2217(18)
N19 O20 1.2300(18)
C20 C21 1.385(2)
C20 H20 0.9500
C21 C22 1.386(2)
C21 N21 1.4728(19)
N21 O21 1.2264(17)
N21 O22 1.2321(17)
C22 H22 0.9500
C25 H25A 0.9800
C25 H25B 0.9800
C25 H25C 0.9800
C26 H26A 0.9800
C26 H26B 0.9800
C26 H26C 0.9800
C27 H27A 0.9800
C27 H27B 0.9800
C27 H27C 0.9800
C28 C33 1.394(2)
C28 C29 1.394(2)
C29 C30 1.397(2)
C29 H29 0.9500
C30 C31 1.387(3)
C30 H30 0.9500
C31 C32 1.380(3)
C31 H31 0.9500
C32 C33 1.391(2)
C32 H32 0.9500
C33 H33 0.9500
S41 C50 1.7740(16)
S41 C41 1.8274(15)
C41 C42 1.525(2)
C41 C49 1.535(2)
C41 H41 1.0000
C42 N42 1.4735(18)
C42 H42A 0.9900
C42 H42B 0.9900
N42 C56 1.3687(19)
N42 C43 1.4273(19)
C43 C48 1.400(2)
C43 C44 1.403(2)
C44 C45 1.385(2)
C44 H44 0.9500
C45 O45 1.3685(18)
C45 C46 1.404(2)
O45 C65 1.430(2)
C46 O46 1.3811(18)
C46 C47 1.391(2)
O46 C66 1.425(2)
C47 O47 1.3794(17)
C47 C48 1.403(2)
O47 C67 1.4449(19)
C48 C49 1.519(2)
C49 C68 1.532(2)
C49 H49 1.0000
C50 C51 1.391(2)
C50 C55 1.399(2)
C51 C52 1.391(2)
C51 H51 0.9500
C52 C53 1.389(3)
C52 H52 0.9500
C53 C54 1.381(3)
C53 H53 0.9500
C54 C55 1.387(2)
C54 H54 0.9500
C55 H55 0.9500
C56 O56 1.2237(19)
C56 C57 1.506(2)
C57 C62 1.394(2)
C57 C58 1.401(2)
C58 C59 1.383(2)
C58 H58 0.9500
C59 C60 1.383(2)
C59 N59 1.4771(19)
N59 O60 1.2242(17)
N59 O59 1.2291(17)
C60 C61 1.383(2)
C60 H60 0.9500
C61 C62 1.387(2)
C61 N61 1.4753(19)
N61 O61 1.2148(17)
N61 O62 1.2233(17)
C62 H62 0.9500
C65 H65A 0.9800
C65 H65B 0.9800
C65 H65C 0.9800
C66 H66A 0.9800
C66 H66B 0.9800
C66 H66C 0.9800
C67 H67A 0.9800
C67 H67B 0.9800
C67 H67C 0.9800
C68 C73 1.392(2)
C68 C69 1.400(2)
C69 C70 1.391(2)
C69 H69 0.9500
C70 C71 1.388(2)
C70 H70 0.9500
C71 C72 1.389(2)
C71 H71 0.9500
C72 C73 1.393(2)
C72 H72 0.9500
C73 H73 0.9500

loop_
_geom_torsion_atom_site_label_1
_geom_torsion_atom_site_label_2
_geom_torsion_atom_site_label_3
_geom_torsion_atom_site_label_4
_geom_torsion
C10 S1 C1 C2 -169.16(10)
C10 S1 C1 C9 68.59(11)
C9 C1 C2 N2 60.09(15)
S1 C1 C2 N2 -62.94(13)
C1 C2 N2 C16 134.58(13)
C1 C2 N2 C3 -52.13(16)
C16 N2 C3 C8 -162.00(14)
C2 N2 C3 C8 25.53(19)
C16 N2 C3 C4 22.3(2)
C2 N2 C3 C4 -150.21(14)
C8 C3 C4 C5 5.3(2)
N2 C3 C4 C5 -179.06(14)
C3 C4 C5 O5 177.74(14)
C3 C4 C5 C6 -3.4(2)
C4 C5 O5 C25 -5.7(3)
C6 C5 O5 C25 175.37(17)
O5 C5 C6 O6 3.0(2)
C4 C5 C6 O6 -175.93(14)
O5 C5 C6 C7 178.06(14)
C4 C5 C6 C7 -0.9(2)
C7 C6 O6 C26 75.81(18)
C5 C6 O6 C26 -109.31(16)
O6 C6 C7 O7 -5.2(2)
C5 C6 C7 O7 179.89(13)
O6 C6 C7 C8 178.36(13)
C5 C6 C7 C8 3.5(2)
C6 C7 O7 C27 62.16(19)
C8 C7 O7 C27 -121.24(15)
C4 C3 C8 C7 -2.7(2)
N2 C3 C8 C7 -178.48(13)
C4 C3 C8 C9 168.86(13)
N2 C3 C8 C9 -6.9(2)
O7 C7 C8 C3 -178.21(13)
C6 C7 C8 C3 -1.6(2)
O7 C7 C8 C9 9.73(19)
C6 C7 C8 C9 -173.71(13)
C3 C8 C9 C28 -107.54(16)
C7 C8 C9 C28 64.08(17)
C3 C8 C9 C1 15.81(19)
C7 C8 C9 C1 -172.56(13)
C2 C1 C9 C8 -41.60(16)
S1 C1 C9 C8 78.52(13)
C2 C1 C9 C28 81.06(15)
S1 C1 C9 C28 -158.83(10)
C1 S1 C10 C11 -134.79(13)
C1 S1 C10 C15 47.82(14)
C15 C10 C11 C12 0.4(2)
S1 C10 C11 C12 -177.07(13)
C10 C11 C12 C13 -1.5(2)
C11 C12 C13 C14 1.2(3)
C12 C13 C14 C15 0.2(3)
C13 C14 C15 C10 -1.3(2)
C11 C10 C15 C14 1.0(2)
S1 C10 C15 C14 178.38(12)
C3 N2 C16 O16 -160.93(14)
C2 N2 C16 O16 11.6(2)
C3 N2 C16 C17 23.6(2)
C2 N2 C16 C17 -163.92(13)
O16 C16 C17 C22 -127.87(16)
N2 C16 C17 C22 47.8(2)
O16 C16 C17 C18 46.3(2)
N2 C16 C17 C18 -138.06(14)
C22 C17 C18 C19 -3.0(2)
C16 C17 C18 C19 -177.20(13)
C17 C18 C19 C20 3.3(2)
C17 C18 C19 N19 -177.85(13)
C20 C19 N19 O19 165.55(15)
C18 C19 N19 O19 -13.4(2)
C20 C19 N19 O20 -13.1(2)
C18 C19 N19 O20 167.93(15)
C18 C19 C20 C21 -0.6(2)
N19 C19 C20 C21 -179.53(13)
C19 C20 C21 C22 -2.4(2)
C19 C20 C21 N21 176.72(13)
C20 C21 N21 O21 -16.3(2)
C22 C21 N21 O21 162.86(14)
C20 C21 N21 O22 164.28(14)
C22 C21 N21 O22 -16.6(2)
C20 C21 C22 C17 2.5(2)
N21 C21 C22 C17 -176.52(13)
C18 C17 C22 C21 0.3(2)
C16 C17 C22 C21 174.25(14)
C8 C9 C28 C33 -137.48(14)
C1 C9 C28 C33 98.90(16)
C8 C9 C28 C29 40.93(19)
C1 C9 C28 C29 -82.69(18)
C33 C28 C29 C30 0.8(2)
C9 C28 C29 C30 -177.62(15)
C28 C29 C30 C31 1.7(3)
C29 C30 C31 C32 -2.4(3)
C30 C31 C32 C33 0.7(3)
C31 C32 C33 C28 1.8(3)
C29 C28 C33 C32 -2.5(2)
C9 C28 C33 C32 175.93(15)
C50 S41 C41 C42 -166.31(10)
C50 S41 C41 C49 73.27(11)
C49 C41 C42 N42 63.01(15)
S41 C41 C42 N42 -59.14(13)
C41 C42 N42 C56 133.70(13)
C41 C42 N42 C43 -51.25(16)
C56 N42 C43 C48 -162.69(14)
C42 N42 C43 C48 22.88(19)
C56 N42 C43 C44 21.2(2)
C42 N42 C43 C44 -153.20(13)
C48 C43 C44 C45 6.0(2)
N42 C43 C44 C45 -177.99(13)
C43 C44 C45 O45 177.60(14)
C43 C44 C45 C46 -3.4(2)
C44 C45 O45 C65 -4.6(2)
C46 C45 O45 C65 176.34(16)
O45 C45 C46 O46 2.3(2)
C44 C45 C46 O46 -176.77(14)
O45 C45 C46 C47 177.44(14)
C44 C45 C46 C47 -1.6(2)
C47 C46 O46 C66 79.55(19)
C45 C46 O46 C66 -105.42(17)
O46 C46 C47 O47 -3.5(2)
C45 C46 C47 O47 -178.58(13)
O46 C46 C47 C48 179.32(14)
C45 C46 C47 C48 4.2(2)
C46 C47 O47 C67 66.94(18)
C48 C47 O47 C67 -115.77(15)
C44 C43 C48 C47 -3.4(2)
N42 C43 C48 C47 -179.46(13)
C44 C43 C48 C49 169.77(13)
N42 C43 C48 C49 -6.3(2)
O47 C47 C48 C43 -178.99(13)
C46 C47 C48 C43 -1.7(2)
O47 C47 C48 C49 7.5(2)
C46 C47 C48 C49 -175.25(13)
C43 C48 C49 C68 -103.91(16)
C47 C48 C49 C68 69.23(17)
C43 C48 C49 C41 18.88(19)
C47 C48 C49 C41 -167.98(13)
C42 C41 C49 C48 -46.09(15)
S41 C41 C49 C48 72.41(13)
C42 C41 C49 C68 76.69(15)
S41 C41 C49 C68 -164.81(10)
C41 S41 C50 C51 17.98(16)
C41 S41 C50 C55 -164.71(12)
C55 C50 C51 C52 -0.1(3)
S41 C50 C51 C52 177.07(13)
C50 C51 C52 C53 -0.5(3)
C51 C52 C53 C54 0.7(3)
C52 C53 C54 C55 -0.4(3)
C53 C54 C55 C50 -0.2(3)
C51 C50 C55 C54 0.5(2)
S41 C50 C55 C54 -176.99(13)
C43 N42 C56 O56 -162.85(14)
C42 N42 C56 O56 11.6(2)
C43 N42 C56 C57 22.9(2)
C42 N42 C56 C57 -162.62(13)
O56 C56 C57 C62 49.2(2)
N42 C56 C57 C62 -136.31(15)
O56 C56 C57 C58 -122.25(16)
N42 C56 C57 C58 52.2(2)
C62 C57 C58 C59 -2.6(2)
C56 C57 C58 C59 168.69(14)
C57 C58 C59 C60 0.9(2)
C57 C58 C59 N59 -179.53(13)
C58 C59 N59 O60 168.94(14)
C60 C59 N59 O60 -11.5(2)
C58 C59 N59 O59 -11.6(2)
C60 C59 N59 O59 167.96(14)
C58 C59 C60 C61 2.4(2)
N59 C59 C60 C61 -177.16(13)
C59 C60 C61 C62 -4.3(2)
C59 C60 C61 N61 175.20(13)
C60 C61 N61 O61 28.0(2)
C62 C61 N61 O61 -152.51(15)
C60 C61 N61 O62 -150.91(15)
C62 C61 N61 O62 28.6(2)
C60 C61 C62 C57 2.7(2)
N61 C61 C62 C57 -176.73(13)
C58 C57 C62 C61 0.9(2)
C56 C57 C62 C61 -170.60(13)
C48 C49 C68 C73 -144.14(14)
C41 C49 C68 C73 93.11(16)
C48 C49 C68 C69 35.78(19)
C41 C49 C68 C69 -86.97(17)
C73 C68 C69 C70 0.0(2)
C49 C68 C69 C70 -179.91(15)
C68 C69 C70 C71 1.3(3)
C69 C70 C71 C72 -1.5(3)
C70 C71 C72 C73 0.4(3)
C69 C68 C73 C72 -1.2(2)
C49 C68 C73 C72 178.76(15)
C71 C72 C73 C68 1.0(3)
